data_4323203
loop_
_publ_author_name
'Zuowei Xie'
'Chi-Wing Tsang'
'Eric Tung-Po Sze'
'Qingchuan Yang'
'Dominic T. W. Chan'
'Thomas C. W. Mak'

_publ_section_title
;
 Highly Chlorinated, Brominated, and Iodinated Icosahedral Carborane
 Anions: 1-H-CB11X11-, 1-CH3-CB11X11- (X = Cl, Br, I); 1-Br-CB11Br11-
;
_journal_name_full 'Inorganic Chemistry'
_journal_page_first 6444
_journal_page_last 6451
_journal_paper_doi 10.1021/ic9805628
_journal_volume 37
_journal_year 1998
_chemical_formula_sum 'C10 H14 Ag B11 Br10'
_chemical_formula_weight 1160.09
_chemical_name_systematic
; 
 ? 
;
_space_group_IT_number 33
_symmetry_cell_setting orthorhombic
_symmetry_space_group_name_Hall 'P 2c -2n'
_symmetry_space_group_name_H-M 'P n a 21'
_atom_sites_solution_hydrogens geom
_atom_sites_solution_primary direct
_atom_sites_solution_secondary difmap
_audit_creation_method SHELXL
_cell_angle_alpha 90.00
_cell_angle_beta 90.00
_cell_angle_gamma 90.00
_cell_formula_units_Z 4
_cell_length_a 14.0530(10)
_cell_length_b 10.8950(10)
_cell_length_c 17.9310(10)
_cell_measurement_temperature 293(2)
_cell_volume 2745.4(4)
_computing_structure_refinement 'SHELXL-93 (Sheldrick, 1993)'
_computing_structure_solution 'SHELXS-86 (Sheldrick, 1990)'
_diffrn_ambient_temperature 293(2)
_diffrn_measurement_device 'Rigaku AFC7R '
_diffrn_radiation_monochromator graphite
_diffrn_radiation_source 'fine-focus sealed tube'
_diffrn_radiation_type MoK\a
_diffrn_radiation_wavelength 0.71073
_diffrn_reflns_av_R_equivalents 0.0000
_diffrn_reflns_av_sigmaI/netI 0.1214
_diffrn_reflns_limit_h_max 17
_diffrn_reflns_limit_h_min 0
_diffrn_reflns_limit_k_max 13
_diffrn_reflns_limit_k_min 0
_diffrn_reflns_limit_l_max 22
_diffrn_reflns_limit_l_min -22
_diffrn_reflns_number 2365
_diffrn_reflns_theta_max 25.0
_diffrn_reflns_theta_min 2.27
_diffrn_standards_interval_count 97
_diffrn_standards_number 3
_exptl_absorpt_coefficient_mu 15.292
_exptl_absorpt_correction_type DIFABS
_exptl_crystal_colour colorless
_exptl_crystal_density_diffrn 2.807
_exptl_crystal_description Plate
_exptl_crystal_F_000 2104
_exptl_crystal_size_max 0.35
_exptl_crystal_size_mid 0.25
_exptl_crystal_size_min 0.08
_refine_diff_density_max 3.961
_refine_diff_density_min -2.870
_refine_diff_density_rms 0.606
_refine_ls_abs_structure_details 'Flack H D (1983), Acta Cryst. A39, 876-881'
_refine_ls_abs_structure_Flack 0.49(2)
_refine_ls_extinction_method none
_refine_ls_goodness_of_fit_all 1.075
_refine_ls_goodness_of_fit_obs 1.123
_refine_ls_matrix_type full
_refine_ls_number_parameters 229
_refine_ls_number_reflns 2347
_refine_ls_number_restraints 68
_refine_ls_restrained_S_all 1.177
_refine_ls_restrained_S_obs 1.112
_refine_ls_R_factor_all 0.1410
_refine_ls_R_factor_obs 0.1233
_refine_ls_shift/esd_max -1.652
_refine_ls_shift/esd_mean 0.063
_refine_ls_structure_factor_coef Fsqd
_refine_ls_weighting_details 'w=1/[\s^2^(Fo^2^)+(0.2494P)^2^+0.0000P] where P=(Fo^2^+2Fc^2^)/3'
_refine_ls_weighting_scheme calc
_refine_ls_wR_factor_all 0.3403
_refine_ls_wR_factor_obs 0.2956
_reflns_number_observed 1961
_reflns_number_total 2365
_reflns_observed_criterion >2sigma(I)
_cod_data_source_file ic9805628_2.cif
_cod_data_source_block (p-xylene)Ag[1-CH3-CB11HBr10]
_cod_depositor_comments
;
The following automatic conversions were performed:

'_refine_ls_weighting_scheme' value 'calc
w=1/[\s^2^(Fo^2^)+(0.2494P)^2^+0.0000P] where P=(Fo^2^+2Fc^2^)/3' was
changed to 'calc'. New tag '_refine_ls_weighting_details' was
created. The value of the new tag was set to
'w=1/[\s^2^(Fo^2^)+(0.2494P)^2^+0.0000P] where P=(Fo^2^+2Fc^2^)/3'.

Automatic conversion script
Id: cif_fix_values 3143 2015-03-26 13:38:13Z robertas 
;
_cod_database_code 4323203

loop_
_symmetry_equiv_pos_as_xyz
'x, y, z'
'-x, -y, z+1/2'
'x+1/2, -y+1/2, z'
'-x+1/2, y+1/2, z+1/2'

loop_
_atom_site_aniso_label
_atom_site_aniso_U_11
_atom_site_aniso_U_22
_atom_site_aniso_U_33
_atom_site_aniso_U_23
_atom_site_aniso_U_13
_atom_site_aniso_U_12
Ag1 0.0478(6) 0.0399(6) 0.0780(7) -0.0098(6) 0.0049(6) -0.0023(5)
Br3 0.112(2) 0.090(2) 0.101(2) -0.0080(12) 0.0023(12) 0.0078(12)
Br4 0.110(2) 0.102(2) 0.117(2) 0.0187(13) -0.0080(14) -0.0092(13)
Br5 0.0751(10) 0.0143(6) 0.0729(9) 0.0023(7) 0.0072(9) -0.0003(6)
Br6 0.0567(9) 0.0527(9) 0.1093(12) -0.0006(10) -0.0117(10) -0.0116(7)
Br7 0.0591(9) 0.0093(6) 0.0794(9) -0.0046(7) -0.0119(8) 0.0073(5)
Br8 0.0562(9) 0.0322(8) 0.0808(10) -0.0005(7) -0.0188(8) -0.0092(6)
Br9 0.0305(7) 0.0291(7) 0.0860(10) 0.0138(7) 0.0064(7) 0.0146(5)
Br10 0.0565(9) 0.0326(7) 0.0557(8) -0.0050(7) 0.0020(7) 0.0029(6)
Br11 0.0421(8) 0.0282(6) 0.0602(8) 0.0069(7) -0.0028(6) 0.0118(6)
Br12 0.0261(7) 0.0230(7) 0.0815(9) 0.0138(7) 0.0091(7) -0.0052(5)
C3 0.021(7) 0.072(10) 0.075(9) -0.022(9) 0.022(6) -0.005(7)
C4 0.051(7) 0.000(6) 0.155(12) 0.009(7) 0.085(7) -0.016(5)
C5 0.008(6) 0.019(6) 0.089(9) -0.047(6) 0.014(6) -0.015(4)
C6 0.018(6) 0.071(9) 0.060(8) -0.028(8) -0.030(6) 0.035(6)
C7 0.154(16) 0.049(10) 0.028(8) -0.005(7) -0.013(8) -0.037(10)
C8 0.046(8) 0.028(7) 0.037(7) -0.009(6) -0.021(6) 0.022(6)
C9 0.043(7) 0.030(8) 0.097(9) 0.041(7) 0.038(7) 0.017(6)
C10 0.081(12) 0.130(14) 0.034(8) 0.030(9) 0.006(8) 0.021(11)

loop_
_atom_site_label
_atom_site_type_symbol
_atom_site_fract_x
_atom_site_fract_y
_atom_site_fract_z
_atom_site_U_iso_or_equiv
_atom_site_thermal_displace_type
_atom_site_occupancy
_atom_site_calc_flag
_atom_site_refinement_flags
_atom_site_disorder_group
Ag1 Ag 0.07109(8) -0.07769(10) 0.2500 0.0552(4) Uani 1 d . .
Br3 Br 0.4925(2) -0.1792(2) -0.03163(12) 0.1010(8) Uani 1 d D .
Br4 Br 0.3438(2) 0.1030(2) -0.02867(13) 0.1093(9) Uani 1 d D .
Br5 Br 0.40036(11) 0.28508(10) 0.14084(10) 0.0541(5) Uani 1 d D .
Br6 Br 0.59777(11) 0.1162(2) 0.23998(12) 0.0729(6) Uani 1 d D .
Br7 Br 0.43590(9) -0.37719(10) 0.13678(10) 0.0493(4) Uani 1 d D .
Br8 Br 0.23506(10) -0.20687(13) 0.03441(10) 0.0564(5) Uani 1 d D .
Br9 Br 0.17658(8) 0.08396(11) 0.14515(10) 0.0485(4) Uani 1 d D .
Br10 Br 0.34408(10) 0.09718(12) 0.31486(8) 0.0483(4) Uani 1 d D .
Br11 Br 0.49827(9) -0.18978(11) 0.31107(8) 0.0435(4) Uani 1 d D .
Br12 Br 0.24131(8) -0.21446(11) 0.25016(9) 0.0435(4) Uani 1 d D .
C1 C 0.4990(5) 0.0353(9) 0.0880(5) 0.099(7) Uiso 1 d D .
C2 C 0.5813(2) 0.1088(3) 0.0373(2) 0.012(2) Uiso 1 d D .
H2A H 0.5873(2) 0.1914(3) 0.0553(2) 0.080 Uiso 1 d R .
H2B H 0.5597(2) 0.1100(3) -0.0135(2) 0.080 Uiso 1 d R .
H2C H 0.6420(2) 0.0686(3) 0.0399(2) 0.080 Uiso 1 d R .
B2 B 0.5249(3) -0.1051(4) 0.1352(2) 0.034(3) Uiso 1 d D .
H2D H 0.5950(3) -0.1499(4) 0.1380(2) 0.080 Uiso 1 d R .
B3 B 0.4489(3) -0.1073(4) 0.0588(2) 0.032(3) Uiso 1 d D .
B4 B 0.3789(3) 0.0206(6) 0.0606(2) 0.060(5) Uiso 1 d D .
B5 B 0.4058(4) 0.1098(3) 0.1354(4) 0.039(4) Uiso 1 d D .
B6 B 0.5015(3) 0.0287(5) 0.1865(2) 0.006(3) Uiso 1 d D .
B7 B 0.4259(4) -0.2014(3) 0.1353(3) 0.016(3) Uiso 1 d D .
B8 B 0.3303(3) -0.1239(7) 0.0915(4) 0.048(4) Uiso 1 d D .
B9 B 0.2998(3) 0.0120(7) 0.1365(7) 0.027(3) Uiso 1 d D .
B10 B 0.3846(4) 0.0188(4) 0.2247(2) 0.033(3) Uiso 1 d D .
B11 B 0.4528(3) -0.1155(4) 0.2208(2) 0.025(3) Uiso 1 d D .
B12 B 0.3325(2) -0.1197(5) 0.1959(3) 0.008(2) Uiso 1 d D .
C3 C 0.0880(2) -0.0151(4) 0.4217(2) 0.056(5) Uani 1 d D .
C4 C 0.0788(2) 0.0601(4) 0.3603(2) 0.069(5) Uani 1 d D .
H4A H 0.1338(2) 0.0987(4) 0.3389(2) 0.080 Uiso 1 d R .
C5 C -0.0094(2) 0.0820(4) 0.3292(2) 0.039(4) Uani 1 d D .
H5A H -0.0162(2) 0.1353(4) 0.2869(2) 0.080 Uiso 1 d R .
C6 C -0.0898(2) 0.0315(4) 0.3619(2) 0.049(4) Uani 1 d D .
C7 C -0.0802(2) -0.0479(5) 0.4215(2) 0.077(7) Uani 1 d D .
H7A H -0.1352(2) -0.0864(5) 0.4428(2) 0.080 Uiso 1 d R .
C8 C 0.0085(2) -0.0719(4) 0.4515(2) 0.037(4) Uani 1 d D .
H8A H 0.0153(2) -0.1253(4) 0.4938(2) 0.080 Uiso 1 d R .
C9 C 0.1856(9) -0.0494(13) 0.4609(9) 0.057(4) Uani 1 d . .
H9A H 0.1744(9) -0.1056(13) 0.5011(9) 0.080 Uiso 1 d R .
H9B H 0.2307(9) -0.0845(13) 0.4268(9) 0.080 Uiso 1 d R .
H9C H 0.2104(9) 0.0262(13) 0.4803(9) 0.080 Uiso 1 d R .
C10 C -0.1799(12) 0.0414(21) 0.3261(8) 0.081(6) Uani 1 d . .
H10A H -0.2270(12) -0.0040(21) 0.3533(8) 0.080 Uiso 1 d R .
H10B H -0.1926(12) 0.1277(21) 0.3307(8) 0.080 Uiso 1 d R .
H10C H -0.1821(12) 0.0183(21) 0.2744(8) 0.080 Uiso 1 d R .

loop_
_atom_type_symbol
_atom_type_description
_atom_type_scat_dispersion_real
_atom_type_scat_dispersion_imag
_atom_type_scat_source
C C 0.0033 0.0016 'International Tables Vol C Tables 4.2.6.8 and 6.1.1.4'
H H 0.0000 0.0000 'International Tables Vol C Tables 4.2.6.8 and 6.1.1.4'
B B 0.0013 0.0007 'International Tables Vol C Tables 4.2.6.8 and 6.1.1.4'
Br Br -0.2901 2.4595 'International Tables Vol C Tables 4.2.6.8 and 6.1.1.4'
Ag Ag -0.8971 1.1015 'International Tables Vol C Tables 4.2.6.8 and 6.1.1.4'

loop_
_geom_angle_atom_site_label_1
_geom_angle_atom_site_label_2
_geom_angle_atom_site_label_3
_geom_angle
_geom_angle_site_symmetry_1
_geom_angle_site_symmetry_3
_geom_angle_publ_flag
C4 Ag1 C5 32.04(10) . . ?
C4 Ag1 Br12 106.36(9) . . ?
C5 Ag1 Br12 138.34(9) . . ?
C4 Ag1 Br7 134.95(9) . 3_445 ?
C5 Ag1 Br7 102.92(9) . 3_445 ?
Br12 Ag1 Br7 118.67(5) . 3_445 ?
C4 Ag1 Br11 103.84(10) . 3_445 ?
C5 Ag1 Br11 103.24(10) . 3_445 ?
Br12 Ag1 Br11 80.77(4) . 3_445 ?
Br7 Ag1 Br11 83.32(5) 3_445 3_445 ?
C4 Ag1 Br9 97.10(10) . . ?
C5 Ag1 Br9 99.88(10) . . ?
Br12 Ag1 Br9 83.72(4) . . ?
Br7 Ag1 Br9 89.08(4) 3_445 . ?
Br11 Ag1 Br9 156.74(5) 3_445 . ?
B7 Br7 Ag1 103.5(2) . 3_545 ?
B9 Br9 Ag1 105.1(3) . . ?
B11 Br11 Ag1 99.47(14) . 3_545 ?
B12 Br12 Ag1 106.4(2) . . ?
C2 C1 B5 123.8(6) . . ?
C2 C1 B6 123.2(5) . . ?
B5 C1 B6 63.3(4) . . ?
C2 C1 B2 121.8(5) . . ?
B5 C1 B2 108.5(5) . . ?
B6 C1 B2 59.1(4) . . ?
C2 C1 B3 122.0(6) . . ?
B5 C1 B3 104.4(4) . . ?
B6 C1 B3 105.4(5) . . ?
B2 C1 B3 58.3(3) . . ?
C2 C1 B4 123.6(6) . . ?
B5 C1 B4 57.6(3) . . ?
B6 C1 B4 107.0(4) . . ?
B2 C1 B4 104.4(5) . . ?
B3 C1 B4 57.4(4) . . ?
B7 B2 B3 60.1(2) . . ?
B7 B2 B6 110.5(3) . . ?
B3 B2 B6 108.0(3) . . ?
B7 B2 C1 110.7(3) . . ?
B3 B2 C1 60.8(4) . . ?
B6 B2 C1 59.9(4) . . ?
B7 B2 B11 61.5(3) . . ?
B3 B2 B11 108.5(3) . . ?
B6 B2 B11 60.8(3) . . ?
C1 B2 B11 109.6(4) . . ?
B2 B3 B7 60.0(2) . . ?
B2 B3 B8 108.5(3) . . ?
B7 B3 B8 60.4(3) . . ?
B2 B3 C1 60.9(3) . . ?
B7 B3 C1 110.7(4) . . ?
B8 B3 C1 111.3(4) . . ?
B2 B3 Br3 118.6(3) . . ?
B7 B3 Br3 119.2(3) . . ?
B8 B3 Br3 122.9(3) . . ?
C1 B3 Br3 118.7(3) . . ?
B2 B3 B4 109.1(3) . . ?
B7 B3 B4 111.0(3) . . ?
B8 B3 B4 62.3(3) . . ?
C1 B3 B4 60.7(3) . . ?
Br3 B3 B4 122.6(2) . . ?
Br4 B4 B5 116.9(4) . . ?
Br4 B4 C1 116.0(4) . . ?
B5 B4 C1 61.1(4) . . ?
Br4 B4 B9 120.8(4) . . ?
B5 B4 B9 63.9(4) . . ?
C1 B4 B9 113.2(5) . . ?
Br4 B4 B3 121.2(3) . . ?
B5 B4 B3 110.8(3) . . ?
C1 B4 B3 61.9(4) . . ?
B9 B4 B3 109.7(4) . . ?
Br4 B4 B8 125.0(3) . . ?
B5 B4 B8 110.0(3) . . ?
C1 B4 B8 110.9(4) . . ?
B9 B4 B8 58.5(3) . . ?
B3 B4 B8 60.7(3) . . ?
B4 B5 C1 61.3(4) . . ?
B4 B5 B9 59.6(4) . . ?
C1 B5 B9 110.0(4) . . ?
B4 B5 B6 106.2(3) . . ?
C1 B5 B6 58.6(4) . . ?
B9 B5 B6 107.9(4) . . ?
B4 B5 B10 109.3(3) . . ?
C1 B5 B10 106.4(4) . . ?
B9 B5 B10 64.0(5) . . ?
B6 B5 B10 56.6(3) . . ?
B4 B5 Br5 127.0(4) . . ?
C1 B5 Br5 120.9(4) . . ?
B9 B5 Br5 123.2(3) . . ?
B6 B5 Br5 118.7(3) . . ?
B10 B5 Br5 118.1(4) . . ?
B2 B6 C1 60.9(4) . . ?
B2 B6 B10 108.9(3) . . ?
C1 B6 B10 111.6(3) . . ?
B2 B6 B11 62.0(3) . . ?
C1 B6 B11 111.4(4) . . ?
B10 B6 B11 58.1(2) . . ?
B2 B6 B5 105.9(3) . . ?
C1 B6 B5 58.1(4) . . ?
B10 B6 B5 63.2(3) . . ?
B11 B6 B5 107.8(3) . . ?
B2 B6 Br6 123.0(3) . . ?
C1 B6 Br6 119.6(3) . . ?
B10 B6 Br6 119.3(3) . . ?
B11 B6 Br6 121.8(3) . . ?
B5 B6 Br6 121.6(3) . . ?
B2 B7 B8 108.6(3) . . ?
B2 B7 B3 59.8(2) . . ?
B8 B7 B3 60.7(3) . . ?
B2 B7 B11 61.9(2) . . ?
B8 B7 B11 106.5(3) . . ?
B3 B7 B11 108.7(2) . . ?
B2 B7 B12 105.5(3) . . ?
B8 B7 B12 60.8(3) . . ?
B3 B7 B12 107.4(3) . . ?
B11 B7 B12 55.4(2) . . ?
B2 B7 Br7 122.8(3) . . ?
B8 B7 Br7 122.5(3) . . ?
B3 B7 Br7 125.7(3) . . ?
B11 B7 Br7 118.8(3) . . ?
B12 B7 Br7 120.3(3) . . ?
B7 B8 B9 112.8(4) . . ?
B7 B8 B3 58.9(2) . . ?
B9 B8 B3 107.3(4) . . ?
B7 B8 B12 63.6(3) . . ?
B9 B8 B12 61.3(5) . . ?
B3 B8 B12 108.2(3) . . ?
B7 B8 B4 105.4(3) . . ?
B9 B8 B4 59.5(4) . . ?
B3 B8 B4 56.9(3) . . ?
B12 B8 B4 106.2(4) . . ?
B7 B8 Br8 122.9(4) . . ?
B9 B8 Br8 118.6(3) . . ?
B3 B8 Br8 121.8(4) . . ?
B12 B8 Br8 124.0(3) . . ?
B4 B8 Br8 120.9(4) . . ?
B8 B9 B5 106.9(4) . . ?
B8 B9 B12 62.9(4) . . ?
B5 B9 B12 104.8(4) . . ?
B8 B9 B4 62.0(4) . . ?
B5 B9 B4 56.5(3) . . ?
B12 B9 B4 109.3(3) . . ?
B8 B9 Br9 127.7(4) . . ?
B5 B9 Br9 120.0(4) . . ?
B12 B9 Br9 119.9(5) . . ?
B4 B9 Br9 128.0(6) . . ?
B8 B9 B10 104.7(4) . . ?
B5 B9 B10 59.8(4) . . ?
B12 B9 B10 54.5(4) . . ?
B4 B9 B10 103.6(3) . . ?
Br9 B9 B10 117.8(6) . . ?
B12 B10 B11 59.9(2) . . ?
B12 B10 B6 108.9(3) . . ?
B11 B10 B6 62.0(3) . . ?
B12 B10 B5 105.4(3) . . ?
B11 B10 B5 108.5(3) . . ?
B6 B10 B5 60.2(3) . . ?
B12 B10 B9 58.8(3) . . ?
B11 B10 B9 105.5(3) . . ?
B6 B10 B9 104.5(3) . . ?
B5 B10 B9 56.2(3) . . ?
B12 B10 Br10 120.5(3) . . ?
B11 B10 Br10 124.7(3) . . ?
B6 B10 Br10 124.8(3) . . ?
B5 B10 Br10 121.6(3) . . ?
B9 B10 Br10 120.8(4) . . ?
B10 B11 B12 60.2(3) . . ?
B10 B11 B7 110.3(3) . . ?
B12 B11 B7 64.8(3) . . ?
B10 B11 B6 59.8(3) . . ?
B12 B11 B6 107.4(3) . . ?
B7 B11 B6 103.6(3) . . ?
B10 B11 B2 106.4(3) . . ?
B12 B11 B2 108.7(3) . . ?
B7 B11 B2 56.6(2) . . ?
B6 B11 B2 57.3(2) . . ?
B10 B11 Br11 120.1(3) . . ?
B12 B11 Br11 121.8(3) . . ?
B7 B11 Br11 123.9(3) . . ?
B6 B11 Br11 121.6(2) . . ?
B2 B11 Br11 123.1(2) . . ?
B10 B12 B11 59.9(3) . . ?
B10 B12 B8 108.8(3) . . ?
B11 B12 B8 105.8(3) . . ?
B10 B12 B9 66.7(4) . . ?
B11 B12 B9 111.6(3) . . ?
B8 B12 B9 55.8(4) . . ?
B10 B12 B7 106.2(3) . . ?
B11 B12 B7 59.8(2) . . ?
B8 B12 B7 55.6(3) . . ?
B9 B12 B7 101.8(4) . . ?
B10 B12 Br12 126.5(3) . . ?
B11 B12 Br12 122.1(3) . . ?
B8 B12 Br12 119.0(3) . . ?
B9 B12 Br12 123.2(2) . . ?
B7 B12 Br12 119.7(3) . . ?
C4 C3 C8 119.9(3) . . ?
C4 C3 C9 125.1(6) . . ?
C8 C3 C9 115.0(6) . . ?
C3 C4 C5 120.6(3) . . ?
C3 C4 Ag1 106.3(3) . . ?
C5 C4 Ag1 75.1(3) . . ?
C4 C5 C6 119.5(4) . . ?
C4 C5 Ag1 72.8(3) . . ?
C6 C5 Ag1 109.4(3) . . ?
C7 C6 C5 119.7(3) . . ?
C7 C6 C10 118.9(8) . . ?
C5 C6 C10 120.2(8) . . ?
C6 C7 C8 120.6(3) . . ?
C7 C8 C3 119.5(4) . . ?

loop_
_geom_bond_atom_site_label_1
_geom_bond_atom_site_label_2
_geom_bond_distance
_geom_bond_site_symmetry_2
_geom_bond_publ_flag
Ag1 C4 2.485(5) . ?
Ag1 C5 2.514(5) . ?
Ag1 Br12 2.818(2) . ?
Ag1 Br7 2.824(2) 3_445 ?
Ag1 Br11 2.944(2) 3_445 ?
Ag1 Br9 2.972(2) . ?
Br3 B3 1.902(4) . ?
Br4 B4 1.901(5) . ?
Br5 B5 1.913(3) . ?
Br6 B6 1.912(4) . ?
Br7 B7 1.921(3) . ?
Br7 Ag1 2.824(2) 3_545 ?
Br8 B8 1.912(5) . ?
Br9 B9 1.907(4) . ?
Br10 B10 1.916(4) . ?
Br11 B11 1.919(4) . ?
Br11 Ag1 2.944(2) 3_545 ?
Br12 B12 1.912(4) . ?
C1 C2 1.674(7) . ?
C1 B5 1.761(10) . ?
C1 B6 1.770(10) . ?
C1 B2 1.787(10) . ?
C1 B3 1.785(10) . ?
C1 B4 1.766(8) . ?
B2 B7 1.742(5) . ?
B2 B3 1.739(5) . ?
B2 B6 1.755(7) . ?
B2 B11 1.842(6) . ?
B3 B7 1.743(5) . ?
B3 B8 1.776(7) . ?
B3 B4 1.706(7) . ?
B4 B5 1.699(8) . ?
B4 B9 1.758(11) . ?
B4 B8 1.803(9) . ?
B5 B9 1.831(7) . ?
B5 B6 1.852(7) . ?
B5 B10 1.906(8) . ?
B6 B10 1.782(7) . ?
B6 B11 1.821(7) . ?
B7 B8 1.770(8) . ?
B7 B11 1.835(6) . ?
B7 B12 1.922(7) . ?
B8 B9 1.740(11) . ?
B8 B12 1.872(9) . ?
B9 B12 1.846(11) . ?
B9 B10 1.982(12) . ?
B10 B12 1.755(7) . ?
B10 B11 1.751(6) . ?
B11 B12 1.749(5) . ?
C3 C4 1.379(5) . ?
C3 C8 1.384(5) . ?
C3 C9 1.585(14) . ?
C4 C5 1.380(4) . ?
C5 C6 1.387(5) . ?
C6 C7 1.381(5) . ?
C6 C10 1.42(2) . ?
C7 C8 1.383(4) . ?
